data_4087066
loop_
_publ_author_name
'Paul, Daniel'
'Heins, Frederik'
'Krupski, Sergei'
'Hepp, Alexander'
'Daniliuc, Constantin G.'
'Klahr, Kevin'
'Neugebauer, Johannes'
'Glorius, Frank'
'Hahn, F. Ekkehardt'

_publ_section_title
;
 Synthesis and Reactivity of Intramolecularly NHC-Stabilized Germylenes
 and Stannylenes
;
_journal_name_full Organometallics
_journal_paper_doi 10.1021/acs.organomet.6b00925
_journal_year 2017
_chemical_formula_sum 'C30 H40 Ge N3 O'
_chemical_formula_weight 531.24
_space_group_crystal_system monoclinic
_space_group_IT_number 14
_space_group_name_Hall '-P 2ybc'
_space_group_name_H-M_alt 'P 1 21/c 1'
_symmetry_space_group_name_Hall '-P 2ybc'
_symmetry_space_group_name_H-M 'P 1 21/c 1'
_atom_sites_solution_hydrogens geom
_cell_angle_alpha 90
_cell_angle_beta 96.0670(10)
_cell_angle_gamma 90
_cell_formula_units_Z 4
_cell_length_a 13.0226(4)
_cell_length_b 15.0573(5)
_cell_length_c 14.4071(5)
_cell_measurement_reflns_used 9814
_cell_measurement_temperature 100.(2)
_cell_measurement_theta_max 27.5422
_cell_measurement_theta_min 2.4190
_cell_volume 2809.20(16)
_computing_cell_refinement 'SAINT V8.34A (Bruker AXS Inc., 2013)'
_computing_data_collection
;
APEX2 v.2014.1-1 (Bruker AXS Inc., 2014)

;
_computing_data_reduction 'SAINT V8.34A (Bruker AXS Inc., 2013)'
_computing_molecular_graphics 'XP (Sheldrick, 2014)'
_computing_publication_material 'SHELXL-2014 (Sheldrick, 2014)'
_computing_structure_refinement 'SHELXL-2014/7 (Sheldrick, 2014)'
_computing_structure_solution 'SHELXL-2014 (Sheldrick, 2014)'
_diffrn_ambient_temperature 100.(2)
_diffrn_detector_area_resol_mean 10.4167
_diffrn_measured_fraction_theta_full 0.997
_diffrn_measured_fraction_theta_max 0.997
_diffrn_measurement_device_type 'Bruker D8 Venture PHOTON 100 CMOS'
_diffrn_measurement_method 'omega and phi scans'
_diffrn_radiation_monochromator 'MX mirror'
_diffrn_radiation_type 'Mo K\a'
_diffrn_radiation_wavelength 0.71073
_diffrn_reflns_av_R_equivalents 0.0457
_diffrn_reflns_av_unetI/netI 0.0200
_diffrn_reflns_limit_h_max 16
_diffrn_reflns_limit_h_min -16
_diffrn_reflns_limit_k_max 19
_diffrn_reflns_limit_k_min -19
_diffrn_reflns_limit_l_max 18
_diffrn_reflns_limit_l_min -18
_diffrn_reflns_number 65178
_diffrn_reflns_theta_full 27.55
_diffrn_reflns_theta_max 27.55
_diffrn_reflns_theta_min 2.42
_diffrn_source 'Mo ImS'
_diffrn_source_type 'micro focus tube'
_exptl_absorpt_coefficient_mu 1.117
_exptl_absorpt_correction_T_max 0.90
_exptl_absorpt_correction_T_min 0.86
_exptl_absorpt_correction_type multi-scan
_exptl_absorpt_process_details
;
Bruker AXS (2014). SADABS, Version 2014/2, Bruker AXS Inc., Madison, Wisconsin,
USA.
;
_exptl_crystal_colour colourless
_exptl_crystal_density_diffrn 1.256
_exptl_crystal_density_method 'not measured'
_exptl_crystal_description prism
_exptl_crystal_F_000 1124
_exptl_crystal_size_max 0.264
_exptl_crystal_size_mid 0.184
_exptl_crystal_size_min 0.093
_refine_diff_density_max 0.314
_refine_diff_density_min -0.356
_refine_ls_extinction_method none
_refine_ls_goodness_of_fit_ref 1.040
_refine_ls_hydrogen_treatment constr
_refine_ls_matrix_type full
_refine_ls_number_parameters 325
_refine_ls_number_reflns 6460
_refine_ls_number_restraints 0
_refine_ls_restrained_S_all 1.040
_refine_ls_R_factor_all 0.0311
_refine_ls_R_factor_gt 0.0247
_refine_ls_shift/su_max 0.002
_refine_ls_shift/su_mean 0.000
_refine_ls_structure_factor_coef Fsqd
_refine_ls_weighting_details 'w=1/[\s^2^(Fo^2^)+(0.0231P)^2^+2.0014P] where P=(Fo^2^+2Fc^2^)/3'
_refine_ls_weighting_scheme calc
_refine_ls_wR_factor_gt 0.0563
_refine_ls_wR_factor_ref 0.0592
_reflns_number_gt 5712
_reflns_number_total 6460
_reflns_threshold_expression 'I > 2\s(I)'
_cod_data_source_file om6b00925_si_002.cif
_cod_data_source_block glo8140
_cod_database_code 4087066

loop_
_space_group_symop_operation_xyz
'x, y, z'
'-x, y+1/2, -z+1/2'
'-x, -y, -z'
'x, -y-1/2, z-1/2'

loop_
_atom_site_type_symbol
_atom_site_label
_atom_site_fract_x
_atom_site_fract_y
_atom_site_fract_z
_atom_site_U_iso_or_equiv
_atom_site_adp_type
_atom_site_calc_flag
_atom_site_refinement_flags_adp
_atom_site_refinement_flags_posn
_atom_site_occupancy
Ge Ge1 0.47877(2) 0.63207(2) 0.27939(2) 0.00862(4) Uani d . . 1
O O1 0.39229(8) 0.65721(6) 0.37288(7) 0.0148(2) Uani d . . 1
N N1 0.51597(8) 0.44065(7) 0.35299(7) 0.0086(2) Uani d . . 1
C C2 0.45374(10) 0.49880(8) 0.30314(9) 0.0085(2) Uani d . . 1
N N3 0.37384(8) 0.44974(7) 0.26355(7) 0.0080(2) Uani d . . 1
C C4 0.38545(11) 0.36104(9) 0.28883(9) 0.0111(3) Uani d . . 1
H H4 0.3395 0.3137 0.2704 0.013 Uiso calc U R 1
C C5 0.47534(11) 0.35556(9) 0.34493(9) 0.0115(3) Uani d . . 1
H H5 0.505 0.3033 0.3734 0.014 Uiso calc U R 1
C C6 0.61290(10) 0.46348(9) 0.41073(9) 0.0123(3) Uani d . . 1
H H6A 0.6724 0.4488 0.3761 0.015 Uiso calc U R 1
H H6B 0.6187 0.4277 0.4687 0.015 Uiso calc U R 1
C C7 0.61631(11) 0.56196(9) 0.43580(9) 0.0124(3) Uani d . . 1
H H7A 0.5588 0.5756 0.4733 0.015 Uiso calc U R 1
H H7B 0.6819 0.5749 0.4747 0.015 Uiso calc U R 1
N N8 0.60838(9) 0.61907(8) 0.35392(8) 0.0116(2) Uani d . . 1
C C9 0.69846(10) 0.66371(9) 0.33267(9) 0.0085(2) Uani d . . 1
C C10 0.74209(10) 0.64452(9) 0.24945(9) 0.0110(3) Uani d . . 1
C C11 0.82984(11) 0.69063(9) 0.22849(10) 0.0138(3) Uani d . . 1
H H11 0.858 0.6778 0.1718 0.017 Uiso calc U R 1
C C12 0.87739(10) 0.75470(10) 0.28790(10) 0.0143(3) Uani d . . 1
C C13 0.83358(10) 0.77338(9) 0.36956(10) 0.0126(3) Uani d . . 1
H H13 0.8645 0.8174 0.4107 0.015 Uiso calc U R 1
C C14 0.74538(10) 0.72946(9) 0.39309(9) 0.0099(3) Uani d . . 1
C C15 0.69748(12) 0.57331(10) 0.18328(10) 0.0182(3) Uani d . . 1
H H15A 0.6363 0.5965 0.1456 0.027 Uiso calc U R 1
H H15B 0.6781 0.5218 0.2191 0.027 Uiso calc U R 1
H H15C 0.7492 0.5555 0.1422 0.027 Uiso calc U R 1
C C16 0.97527(12) 0.80040(11) 0.26525(12) 0.0243(3) Uani d . . 1
H H16A 0.9764 0.8614 0.289 0.036 Uiso calc U R 1
H H16B 0.9773 0.8013 0.1975 0.036 Uiso calc U R 1
H H16C 1.0354 0.768 0.2947 0.036 Uiso calc U R 1
C C17 0.70023(11) 0.75441(10) 0.48159(10) 0.0164(3) Uani d . . 1
H H17A 0.7279 0.7149 0.5323 0.025 Uiso calc U R 1
H H17B 0.6249 0.7485 0.4721 0.025 Uiso calc U R 1
H H17C 0.7185 0.816 0.498 0.025 Uiso calc U R 1
C C18 0.28654(10) 0.48690(8) 0.20618(9) 0.0086(2) Uani d . . 1
C C19 0.19609(10) 0.50309(9) 0.24743(9) 0.0111(3) Uani d . . 1
C C20 0.11335(10) 0.54111(9) 0.19228(10) 0.0138(3) Uani d . . 1
H H20 0.0509 0.5525 0.2188 0.017 Uiso calc U R 1
C C21 0.12005(11) 0.56288(9) 0.09904(10) 0.0135(3) Uani d . . 1
C C22 0.21136(11) 0.54446(9) 0.06060(9) 0.0125(3) Uani d . . 1
H H22 0.2159 0.5582 -0.0032 0.015 Uiso calc U R 1
C C23 0.29639(10) 0.50648(9) 0.11292(9) 0.0102(3) Uani d . . 1
C C24 0.19006(11) 0.48253(10) 0.34895(10) 0.0167(3) Uani d . . 1
H H24A 0.1966 0.4183 0.359 0.025 Uiso calc U R 1
H H24B 0.1235 0.5027 0.3671 0.025 Uiso calc U R 1
H H24C 0.2461 0.5131 0.3869 0.025 Uiso calc U R 1
C C25 0.03134(12) 0.60819(11) 0.04165(11) 0.0209(3) Uani d . . 1
H H25A 0.0318 0.6717 0.0567 0.031 Uiso calc U R 1
H H25B -0.034 0.5818 0.0559 0.031 Uiso calc U R 1
H H25C 0.0387 0.6004 -0.0249 0.031 Uiso calc U R 1
C C26 0.39529(11) 0.48970(10) 0.07054(9) 0.0138(3) Uani d . . 1
H H26A 0.4474 0.5331 0.0949 0.021 Uiso calc U R 1
H H26B 0.3829 0.4955 0.0025 0.021 Uiso calc U R 1
H H26C 0.42 0.4296 0.0866 0.021 Uiso calc U R 1
C C27 0.33289(11) 0.73750(9) 0.36835(11) 0.0162(3) Uani d . . 1
C C28 0.40435(12) 0.81670(10) 0.39207(12) 0.0209(3) Uani d . . 1
H H28A 0.4393 0.8095 0.4553 0.031 Uiso calc U R 1
H H28B 0.3636 0.8716 0.3888 0.031 Uiso calc U R 1
H H28C 0.4559 0.8198 0.3473 0.031 Uiso calc U R 1
C C29 0.27384(13) 0.75122(11) 0.27159(13) 0.0264(4) Uani d . . 1
H H29A 0.3231 0.7583 0.2252 0.04 Uiso calc U R 1
H H29B 0.2309 0.8046 0.2723 0.04 Uiso calc U R 1
H H29C 0.2298 0.6995 0.2555 0.04 Uiso calc U R 1
C C30 0.25631(14) 0.72834(11) 0.44108(14) 0.0297(4) Uani d . . 1
H H30A 0.214 0.6752 0.4277 0.045 Uiso calc U R 1
H H30B 0.2117 0.7809 0.4389 0.045 Uiso calc U R 1
H H30C 0.2942 0.7231 0.5033 0.045 Uiso calc U R 1
C C41 0.06962(13) 0.45920(13) 0.56514(11) 0.0285(4) Uani d . . 1
H H41 0.1177 0.4313 0.6101 0.034 Uiso calc U R 1
C C42 0.06793(13) 0.55087(13) 0.55767(12) 0.0295(4) Uani d . . 1
H H42 0.1148 0.5858 0.5974 0.035 Uiso calc U R 1
C C43 -0.00208(14) 0.59157(12) 0.49229(13) 0.0289(4) Uani d . . 1
H H43 -0.0035 0.6545 0.4871 0.035 Uiso calc U R 1

loop_
_atom_site_aniso_label
_atom_site_aniso_U_11
_atom_site_aniso_U_22
_atom_site_aniso_U_33
_atom_site_aniso_U_12
_atom_site_aniso_U_13
_atom_site_aniso_U_23
Ge1 0.00803(7) 0.00749(7) 0.00993(7) -0.00093(5) -0.00091(5) 0.00122(5)
O1 0.0158(5) 0.0099(5) 0.0197(5) 0.0038(4) 0.0061(4) 0.0010(4)
N1 0.0081(5) 0.0092(5) 0.0084(5) 0.0003(4) -0.0002(4) 0.0009(4)
C2 0.0074(6) 0.0099(6) 0.0086(6) -0.0003(5) 0.0016(5) -0.0006(5)
N3 0.0079(5) 0.0075(5) 0.0085(5) -0.0005(4) 0.0002(4) -0.0002(4)
C4 0.0138(6) 0.0078(6) 0.0116(6) -0.0014(5) 0.0013(5) 0.0000(5)
C5 0.0151(6) 0.0076(6) 0.0119(6) 0.0007(5) 0.0017(5) 0.0011(5)
C6 0.0083(6) 0.0155(7) 0.0120(6) -0.0010(5) -0.0042(5) 0.0033(5)
C7 0.0134(7) 0.0146(7) 0.0084(6) -0.0043(5) -0.0026(5) 0.0026(5)
N8 0.0098(5) 0.0145(6) 0.0099(5) -0.0049(4) -0.0023(4) 0.0045(4)
C9 0.0065(6) 0.0082(6) 0.0103(6) 0.0009(5) -0.0015(5) 0.0026(5)
C10 0.0122(6) 0.0101(6) 0.0103(6) 0.0026(5) -0.0011(5) 0.0004(5)
C11 0.0122(6) 0.0171(7) 0.0124(6) 0.0040(5) 0.0030(5) 0.0024(5)
C12 0.0077(6) 0.0158(7) 0.0191(7) 0.0002(5) 0.0001(5) 0.0060(5)
C13 0.0106(6) 0.0109(6) 0.0151(6) -0.0011(5) -0.0046(5) 0.0006(5)
C14 0.0094(6) 0.0096(6) 0.0100(6) 0.0013(5) -0.0017(5) 0.0004(5)
C15 0.0233(8) 0.0181(7) 0.0134(7) -0.0032(6) 0.0030(6) -0.0060(6)
C16 0.0133(7) 0.0275(8) 0.0325(9) -0.0055(6) 0.0046(6) 0.0058(7)
C17 0.0188(7) 0.0179(7) 0.0125(6) -0.0011(6) 0.0019(5) -0.0043(5)
C18 0.0077(6) 0.0073(6) 0.0102(6) -0.0009(5) -0.0017(5) -0.0003(5)
C19 0.0110(6) 0.0114(6) 0.0109(6) -0.0022(5) 0.0012(5) -0.0002(5)
C20 0.0076(6) 0.0175(7) 0.0164(7) 0.0004(5) 0.0013(5) -0.0011(5)
C21 0.0113(6) 0.0136(6) 0.0148(7) 0.0013(5) -0.0028(5) 0.0002(5)
C22 0.0146(7) 0.0133(6) 0.0092(6) -0.0002(5) -0.0003(5) 0.0009(5)
C23 0.0101(6) 0.0088(6) 0.0115(6) -0.0015(5) 0.0004(5) -0.0013(5)
C24 0.0134(7) 0.0251(8) 0.0121(7) 0.0020(6) 0.0039(5) 0.0025(6)
C25 0.0154(7) 0.0259(8) 0.0203(7) 0.0068(6) -0.0028(6) 0.0038(6)
C26 0.0126(7) 0.0183(7) 0.0108(6) 0.0016(5) 0.0024(5) 0.0002(5)
C27 0.0130(7) 0.0095(6) 0.0269(8) 0.0018(5) 0.0054(6) -0.0012(6)
C28 0.0201(8) 0.0124(7) 0.0304(8) -0.0012(6) 0.0042(6) -0.0053(6)
C29 0.0177(8) 0.0203(8) 0.0395(10) 0.0058(6) -0.0052(7) -0.0015(7)
C30 0.0257(9) 0.0174(8) 0.0500(11) 0.0038(7) 0.0225(8) 0.0007(7)
C41 0.0197(8) 0.0487(11) 0.0184(8) 0.0192(8) 0.0077(6) 0.0145(7)
C42 0.0183(8) 0.0462(11) 0.0251(8) 0.0001(7) 0.0079(7) -0.0065(8)
C43 0.0305(9) 0.0238(8) 0.0359(10) 0.0089(7) 0.0192(8) 0.0080(7)

loop_
_atom_type_symbol
_atom_type_description
_atom_type_scat_dispersion_real
_atom_type_scat_dispersion_imag
_atom_type_scat_source
C C 0.0033 0.0016 'International Tables Vol C Tables 4.2.6.8 and 6.1.1.4'
H H 0.0000 0.0000 'International Tables Vol C Tables 4.2.6.8 and 6.1.1.4'
N N 0.0061 0.0033 'International Tables Vol C Tables 4.2.6.8 and 6.1.1.4'
O O 0.0106 0.0060 'International Tables Vol C Tables 4.2.6.8 and 6.1.1.4'
Ge Ge 0.1547 1.8001 'International Tables Vol C Tables 4.2.6.8 and 6.1.1.4'

loop_
_geom_angle_atom_site_label_1
_geom_angle_atom_site_label_2
_geom_angle_atom_site_label_3
_geom_angle_site_symmetry_1
_geom_angle
O1 Ge1 N8 . 100.25(5)
O1 Ge1 C2 . 87.71(5)
N8 Ge1 C2 . 87.30(5)
C27 O1 Ge1 . 119.85(9)
C2 N1 C5 . 110.68(11)
C2 N1 C6 . 125.37(11)
C5 N1 C6 . 123.93(11)
N1 C2 N3 . 105.22(11)
N1 C2 Ge1 . 128.50(9)
N3 C2 Ge1 . 126.03(9)
C2 N3 C4 . 110.93(11)
C2 N3 C18 . 123.60(11)
C4 N3 C18 . 125.42(11)
C5 C4 N3 . 106.19(11)
C5 C4 H4 . 126.9
N3 C4 H4 . 126.9
C4 C5 N1 . 106.99(11)
C4 C5 H5 . 126.5
N1 C5 H5 . 126.5
N1 C6 C7 . 111.18(11)
N1 C6 H6A . 109.4
C7 C6 H6A . 109.4
N1 C6 H6B . 109.4
C7 C6 H6B . 109.4
H6A C6 H6B . 108.0
N8 C7 C6 . 112.63(11)
N8 C7 H7A . 109.1
C6 C7 H7A . 109.1
N8 C7 H7B . 109.1
C6 C7 H7B . 109.1
H7A C7 H7B . 107.8
C9 N8 C7 . 117.86(11)
C9 N8 Ge1 . 122.23(8)
C7 N8 Ge1 . 119.91(9)
C10 C9 N8 . 120.33(12)
C10 C9 C14 . 118.71(12)
N8 C9 C14 . 120.95(12)
C11 C10 C9 . 119.62(12)
C11 C10 C15 . 119.04(12)
C9 C10 C15 . 121.33(12)
C12 C11 C10 . 122.20(13)
C12 C11 H11 . 118.9
C10 C11 H11 . 118.9
C13 C12 C11 . 117.74(13)
C13 C12 C16 . 121.38(14)
C11 C12 C16 . 120.85(14)
C12 C13 C14 . 122.07(13)
C12 C13 H13 . 119.0
C14 C13 H13 . 119.0
C13 C14 C9 . 119.66(12)
C13 C14 C17 . 119.43(12)
C9 C14 C17 . 120.90(12)
C10 C15 H15A . 109.5
C10 C15 H15B . 109.5
H15A C15 H15B . 109.5
C10 C15 H15C . 109.5
H15A C15 H15C . 109.5
H15B C15 H15C . 109.5
C12 C16 H16A . 109.5
C12 C16 H16B . 109.5
H16A C16 H16B . 109.5
C12 C16 H16C . 109.5
H16A C16 H16C . 109.5
H16B C16 H16C . 109.5
C14 C17 H17A . 109.5
C14 C17 H17B . 109.5
H17A C17 H17B . 109.5
C14 C17 H17C . 109.5
H17A C17 H17C . 109.5
H17B C17 H17C . 109.5
C23 C18 C19 . 122.75(12)
C23 C18 N3 . 119.07(12)
C19 C18 N3 . 118.17(11)
C20 C19 C18 . 117.76(12)
C20 C19 C24 . 121.49(12)
C18 C19 C24 . 120.72(12)
C19 C20 C21 . 121.53(13)
C19 C20 H20 . 119.2
C21 C20 H20 . 119.2
C22 C21 C20 . 118.66(12)
C22 C21 C25 . 120.56(13)
C20 C21 C25 . 120.75(13)
C21 C22 C23 . 121.98(13)
C21 C22 H22 . 119.0
C23 C22 H22 . 119.0
C22 C23 C18 . 117.31(12)
C22 C23 C26 . 120.96(12)
C18 C23 C26 . 121.70(12)
C19 C24 H24A . 109.5
C19 C24 H24B . 109.5
H24A C24 H24B . 109.5
C19 C24 H24C . 109.5
H24A C24 H24C . 109.5
H24B C24 H24C . 109.5
C21 C25 H25A . 109.5
C21 C25 H25B . 109.5
H25A C25 H25B . 109.5
C21 C25 H25C . 109.5
H25A C25 H25C . 109.5
H25B C25 H25C . 109.5
C23 C26 H26A . 109.5
C23 C26 H26B . 109.5
H26A C26 H26B . 109.5
C23 C26 H26C . 109.5
H26A C26 H26C . 109.5
H26B C26 H26C . 109.5
O1 C27 C30 . 106.32(12)
O1 C27 C28 . 109.57(12)
C30 C27 C28 . 110.08(13)
O1 C27 C29 . 111.81(12)
C30 C27 C29 . 109.56(14)
C28 C27 C29 . 109.46(13)
C27 C28 H28A . 109.5
C27 C28 H28B . 109.5
H28A C28 H28B . 109.5
C27 C28 H28C . 109.5
H28A C28 H28C . 109.5
H28B C28 H28C . 109.5
C27 C29 H29A . 109.5
C27 C29 H29B . 109.5
H29A C29 H29B . 109.5
C27 C29 H29C . 109.5
H29A C29 H29C . 109.5
H29B C29 H29C . 109.5
C27 C30 H30A . 109.5
C27 C30 H30B . 109.5
H30A C30 H30B . 109.5
C27 C30 H30C . 109.5
H30A C30 H30C . 109.5
H30B C30 H30C . 109.5
C43 C41 C42 3_566 120.25(16)
C43 C41 H41 3_566 119.9
C42 C41 H41 . 119.9
C43 C42 C41 . 119.91(17)
C43 C42 H42 . 120.0
C41 C42 H42 . 120.0
C41 C43 C42 3_566 119.83(17)
C41 C43 H43 3_566 120.1
C42 C43 H43 . 120.1

loop_
_geom_bond_atom_site_label_1
_geom_bond_atom_site_label_2
_geom_bond_site_symmetry_2
_geom_bond_distance
Ge1 O1 . 1.8832(10)
Ge1 N8 . 1.9123(11)
Ge1 C2 . 2.0673(13)
O1 C27 . 1.4331(16)
N1 C2 . 1.3476(16)
N1 C5 . 1.3864(17)
N1 C6 . 1.4770(16)
C2 N3 . 1.3521(16)
N3 C4 . 1.3884(16)
N3 C18 . 1.4456(16)
C4 C5 . 1.3529(19)
C4 H4 . 0.95
C5 H5 . 0.95
C6 C7 . 1.5258(19)
C6 H6A . 0.99
C6 H6B . 0.99
C7 N8 . 1.4547(17)
C7 H7A . 0.99
C7 H7B . 0.99
N8 C9 . 1.4134(17)
C9 C10 . 1.4099(18)
C9 C14 . 1.4138(18)
C10 C11 . 1.3973(19)
C10 C15 . 1.5095(19)
C11 C12 . 1.391(2)
C11 H11 . 0.95
C12 C13 . 1.390(2)
C12 C16 . 1.514(2)
C13 C14 . 1.3978(19)
C13 H13 . 0.95
C14 C17 . 1.5070(19)
C15 H15A . 0.98
C15 H15B . 0.98
C15 H15C . 0.98
C16 H16A . 0.98
C16 H16B . 0.98
C16 H16C . 0.98
C17 H17A . 0.98
C17 H17B . 0.98
C17 H17C . 0.98
C18 C23 . 1.3946(18)
C18 C19 . 1.3958(19)
C19 C20 . 1.3925(19)
C19 C24 . 1.5052(19)
C20 C21 . 1.394(2)
C20 H20 . 0.95
C21 C22 . 1.392(2)
C21 C25 . 1.5106(19)
C22 C23 . 1.3946(19)
C22 H22 . 0.95
C23 C26 . 1.5039(19)
C24 H24A . 0.98
C24 H24B . 0.98
C24 H24C . 0.98
C25 H25A . 0.98
C25 H25B . 0.98
C25 H25C . 0.98
C26 H26A . 0.98
C26 H26B . 0.98
C26 H26C . 0.98
C27 C30 . 1.527(2)
C27 C28 . 1.529(2)
C27 C29 . 1.533(2)
C28 H28A . 0.98
C28 H28B . 0.98
C28 H28C . 0.98
C29 H29A . 0.98
C29 H29B . 0.98
C29 H29C . 0.98
C30 H30A . 0.98
C30 H30B . 0.98
C30 H30C . 0.98
C41 C43 3_566 1.374(3)
C41 C42 . 1.385(3)
C41 H41 . 0.95
C42 C43 . 1.383(3)
C42 H42 . 0.95
C43 C41 3_566 1.374(3)
C43 H43 . 0.95

loop_
_geom_hbond_atom_site_label_D
_geom_hbond_atom_site_label_H
_geom_hbond_atom_site_label_A
_geom_hbond_site_symmetry_A
_geom_hbond_distance_DH
_geom_hbond_distance_HA
_geom_hbond_distance_DA
_geom_hbond_angle_DHA
C6 H6B O1 3_666 0.99 2.63 3.6153(17) 171.6

loop_
_geom_torsion_atom_site_label_1
_geom_torsion_atom_site_label_2
_geom_torsion_atom_site_label_3
_geom_torsion_atom_site_label_4
_geom_torsion_site_symmetry_1
_geom_torsion_site_symmetry_4
_geom_torsion
N8 Ge1 O1 C27 . . 122.89(10)
C2 Ge1 O1 C27 . . -150.27(10)
C5 N1 C2 N3 . . -0.11(14)
C6 N1 C2 N3 . . -178.56(11)
C5 N1 C2 Ge1 . . -174.48(10)
C6 N1 C2 Ge1 . . 7.07(19)
N1 C2 N3 C4 . . 0.33(14)
Ge1 C2 N3 C4 . . 174.89(9)
N1 C2 N3 C18 . . 177.78(11)
Ge1 C2 N3 C18 . . -7.66(18)
C2 N3 C4 C5 . . -0.43(15)
C18 N3 C4 C5 . . -177.82(12)
N3 C4 C5 N1 . . 0.35(15)
C2 N1 C5 C4 . . -0.15(15)
C6 N1 C5 C4 . . 178.32(12)
C2 N1 C6 C7 . . 20.18(18)
C5 N1 C6 C7 . . -158.06(12)
N1 C6 C7 N8 . . -59.15(15)
C6 C7 N8 C9 . . -106.75(14)
C6 C7 N8 Ge1 . . 73.50(14)
C7 N8 C9 C10 . . 115.79(14)
Ge1 N8 C9 C10 . . -64.46(15)
C7 N8 C9 C14 . . -65.48(17)
Ge1 N8 C9 C14 . . 114.27(12)
N8 C9 C10 C11 . . 178.59(12)
C14 C9 C10 C11 . . -0.17(19)
N8 C9 C10 C15 . . -2.95(19)
C14 C9 C10 C15 . . 178.29(12)
C9 C10 C11 C12 . . 1.0(2)
C15 C10 C11 C12 . . -177.54(13)
C10 C11 C12 C13 . . -1.2(2)
C10 C11 C12 C16 . . 177.13(13)
C11 C12 C13 C14 . . 0.7(2)
C16 C12 C13 C14 . . -177.64(13)
C12 C13 C14 C9 . . 0.1(2)
C12 C13 C14 C17 . . -178.54(13)
C10 C9 C14 C13 . . -0.33(19)
N8 C9 C14 C13 . . -179.08(12)
C10 C9 C14 C17 . . 178.27(12)
N8 C9 C14 C17 . . -0.49(19)
C2 N3 C18 C23 . . 80.28(16)
C4 N3 C18 C23 . . -102.65(15)
C2 N3 C18 C19 . . -98.63(15)
C4 N3 C18 C19 . . 78.45(16)
C23 C18 C19 C20 . . -0.6(2)
N3 C18 C19 C20 . . 178.30(12)
C23 C18 C19 C24 . . -178.71(13)
N3 C18 C19 C24 . . 0.15(19)
C18 C19 C20 C21 . . -0.3(2)
C24 C19 C20 C21 . . 177.85(13)
C19 C20 C21 C22 . . 1.1(2)
C19 C20 C21 C25 . . -176.98(13)
C20 C21 C22 C23 . . -1.1(2)
C25 C21 C22 C23 . . 176.96(13)
C21 C22 C23 C18 . . 0.3(2)
C21 C22 C23 C26 . . -178.17(13)
C19 C18 C23 C22 . . 0.5(2)
N3 C18 C23 C22 . . -178.31(11)
C19 C18 C23 C26 . . 179.03(12)
N3 C18 C23 C26 . . 0.18(19)
Ge1 O1 C27 C30 . . 168.58(10)
Ge1 O1 C27 C28 . . -72.48(14)
Ge1 O1 C27 C29 . . 49.05(15)
C43 C41 C42 C43 3_566 . 0.1(3)
C41 C42 C43 C41 . 3_566 -0.1(3)
